data_2017869
loop_
_publ_author_name
'Titi, Hatem M.'
'Karmakar, Anirban'
'Goldberg, Israel'

_publ_section_title
;
 Coordination polymers and hydrogen-bonded assemblies of
 2,2'-[2,5-bis(carboxymethoxy)-1,4-phenylene]diacetic acid with ammonium,
 lanthanum and zinc cations
;
_journal_coeditor_code SU3049
_journal_issue 9
_journal_name_full 'Acta Crystallographica Section C'
_journal_page_first m238
_journal_page_last m244
_journal_paper_doi 10.1107/S0108270110031318
_journal_volume 66
_journal_year 2010
_chemical_formula_iupac '[La2 (C14 H11 O10)2 (H2 O)] , H2 O'
_chemical_formula_moiety 'C28 H24 La2 O21, H2 O'
_chemical_formula_sum 'C28 H26 La2 O22'
_chemical_formula_weight 992.31
_chemical_name_systematic
;
poly[[aquabis[\m~4~-2,2'-(2-carboxylatomethyl-5-carboxymethyl-1,4-
phenylenedioxy)diacetato]dilanthanum(III)] monohydrate]
;
_space_group_IT_number 2
_symmetry_cell_setting triclinic
_symmetry_space_group_name_Hall '-P 1'
_symmetry_space_group_name_H-M 'P -1'
_atom_sites_solution_hydrogens geom
_atom_sites_solution_primary direct
_atom_sites_solution_secondary difmap
_audit_creation_method SHELXL97
_cell_angle_alpha 79.5944(12)
_cell_angle_beta 82.1510(12)
_cell_angle_gamma 69.9402(17)
_cell_formula_units_Z 2
_cell_length_a 10.2508(2)
_cell_length_b 11.1655(3)
_cell_length_c 14.7606(4)
_cell_measurement_reflns_used 6510
_cell_measurement_temperature 110(2)
_cell_measurement_theta_max 27.18
_cell_measurement_theta_min 1.96
_cell_volume 1555.74(7)
_computing_cell_refinement 'DENZO (Otwinowski & Minor, 1997)'
_computing_data_collection 'COLLECT (Nonius, 1999)'
_computing_data_reduction 'DENZO (Otwinowski & Minor, 1997)'
_computing_molecular_graphics
;
ORTEPIII (Burnett & Johnson, 1996) and Mercury (Macrae <i>et al.</i>,
2006)
;
_computing_publication_material 'SHELXL97 (Sheldrick, 2008)'
_computing_structure_refinement 'SHELXL97 (Sheldrick, 2008)'
_computing_structure_solution 'SIR97 (Altomare <i>et al.</i>, 1994)'
_diffrn_ambient_temperature 110(2)
_diffrn_detector_area_resol_mean 12.8
_diffrn_measured_fraction_theta_full 0.990
_diffrn_measured_fraction_theta_max 0.990
_diffrn_measurement_device_type 'Nonius KappaCCD area-detector'
_diffrn_measurement_method '1 deg. \f and \w scans'
_diffrn_radiation_monochromator graphite
_diffrn_radiation_source 'fine-focus sealed tube'
_diffrn_radiation_type MoK\a
_diffrn_radiation_wavelength 0.71073
_diffrn_reflns_av_R_equivalents 0.0620
_diffrn_reflns_av_sigmaI/netI 0.0477
_diffrn_reflns_limit_h_max 13
_diffrn_reflns_limit_h_min 0
_diffrn_reflns_limit_k_max 14
_diffrn_reflns_limit_k_min -13
_diffrn_reflns_limit_l_max 18
_diffrn_reflns_limit_l_min -18
_diffrn_reflns_number 25631
_diffrn_reflns_theta_full 27.18
_diffrn_reflns_theta_max 27.18
_diffrn_reflns_theta_min 1.96
_diffrn_standards_number 0
_exptl_absorpt_coefficient_mu 2.809
_exptl_absorpt_correction_T_max 0.7664
_exptl_absorpt_correction_T_min 0.6780
_exptl_absorpt_correction_type multi-scan
_exptl_absorpt_process_details '(Blessing, 1995)'
_exptl_crystal_colour colourless
_exptl_crystal_density_diffrn 2.118
_exptl_crystal_density_method 'not measured'
_exptl_crystal_description plate
_exptl_crystal_F_000 968
_exptl_crystal_size_max 0.15
_exptl_crystal_size_mid 0.15
_exptl_crystal_size_min 0.10
_refine_diff_density_max 1.690
_refine_diff_density_min -1.778
_refine_ls_extinction_method none
_refine_ls_goodness_of_fit_ref 1.028
_refine_ls_hydrogen_treatment constr
_refine_ls_matrix_type full
_refine_ls_number_parameters 470
_refine_ls_number_reflns 6850
_refine_ls_number_restraints 0
_refine_ls_restrained_S_all 1.028
_refine_ls_R_factor_all 0.0517
_refine_ls_R_factor_gt 0.0369
_refine_ls_shift/su_max 0.000
_refine_ls_shift/su_mean 0.000
_refine_ls_structure_factor_coef Fsqd
_refine_ls_weighting_details 'calc w = 1/[\s^2^(Fo^2^)+(0.0491P)^2^+1.7278P] where P=(Fo^2^+2Fc^2^)/3'
_refine_ls_weighting_scheme calc
_refine_ls_wR_factor_gt 0.0825
_refine_ls_wR_factor_ref 0.0893
_reflns_number_gt 5610
_reflns_number_total 6850
_reflns_threshold_expression I>2\s(I)
_cod_data_source_file su3049.cif
_cod_data_source_block II
_cod_database_code 2017869
_cod_database_fobs_code 2017869

loop_
_symmetry_equiv_pos_as_xyz
'x, y, z'
'-x, -y, -z'

loop_
_atom_site_type_symbol
_atom_site_label
_atom_site_fract_x
_atom_site_fract_y
_atom_site_fract_z
_atom_site_U_iso_or_equiv
_atom_site_adp_type
_atom_site_calc_flag
_atom_site_refinement_flags
_atom_site_occupancy
_atom_site_disorder_assembly
_atom_site_disorder_group
La La1 -0.01271(2) -0.18754(2) 0.164737(15) 0.00868(8) Uani d . 1 . .
La La2 0.27791(2) 0.68201(2) 0.368677(15) 0.00916(8) Uani d . 1 . .
C C1 -0.1622(4) 0.1341(4) 0.2239(3) 0.0113(8) Uani d . 1 . .
C C2 -0.1260(4) 0.1276(4) 0.3124(3) 0.0111(8) Uani d . 1 . .
C C3 -0.0883(4) 0.2291(4) 0.3312(3) 0.0115(9) Uani d . 1 . .
H H3 -0.0650 0.2281 0.3915 0.014 Uiso calc R 1 . .
C C4 -0.0845(4) 0.3304(4) 0.2633(3) 0.0113(9) Uani d . 1 . .
C C5 -0.1203(5) 0.3360(4) 0.1741(3) 0.0134(9) Uani d . 1 . .
C C6 -0.1599(5) 0.2366(4) 0.1551(3) 0.0145(9) Uani d . 1 . .
H H6 -0.1854 0.2386 0.0952 0.017 Uiso calc R 1 . .
O O7 -0.1955(3) 0.0308(3) 0.2035(2) 0.0128(6) Uani d . 1 . .
C C8 -0.3343(5) 0.0646(4) 0.1743(3) 0.0171(10) Uani d . 1 . .
H H8A -0.3410 0.1178 0.1127 0.021 Uiso calc R 1 . .
H H8B -0.4033 0.1153 0.2185 0.021 Uiso calc R 1 . .
C C9 -0.3644(5) -0.0571(4) 0.1704(3) 0.0154(9) Uani d . 1 . .
O O10 -0.4758(4) -0.0471(3) 0.1426(2) 0.0236(8) Uani d . 1 . .
O O11 -0.2697(3) -0.1635(3) 0.1960(2) 0.0156(7) Uani d . 1 . .
C C12 -0.1268(4) 0.0148(4) 0.3865(3) 0.0115(8) Uani d . 1 . .
H H12A -0.2071 -0.0125 0.3803 0.014 Uiso calc R 1 . .
H H12B -0.1398 0.0430 0.4479 0.014 Uiso calc R 1 . .
C C13 0.0057(4) -0.0995(4) 0.3814(3) 0.0100(8) Uani d . 1 . .
O O14 0.0619(3) -0.1294(3) 0.3019(2) 0.0121(6) Uani d . 1 . .
O O15 0.0598(3) -0.1639(3) 0.45328(19) 0.0149(7) Uani d . 1 . .
O O16 -0.0452(4) 0.4320(3) 0.2750(2) 0.0188(7) Uani d . 1 . .
C C17 -0.0140(5) 0.4403(4) 0.3647(3) 0.0114(9) Uani d . 1 . .
H H17A 0.0684 0.3667 0.3847 0.014 Uiso calc R 1 . .
H H17B -0.0940 0.4394 0.4105 0.014 Uiso calc R 1 . .
C C18 0.0153(4) 0.5667(4) 0.3565(3) 0.0107(8) Uani d . 1 . .
O O19 -0.0590(3) 0.6636(3) 0.3064(2) 0.0135(6) Uani d . 1 . .
O O20 0.1095(3) 0.5653(3) 0.4034(2) 0.0139(6) Uani d . 1 . .
C C21 -0.1016(5) 0.4405(4) 0.0977(3) 0.0180(10) Uani d . 1 . .
H H21A -0.0023 0.4156 0.0740 0.022 Uiso calc R 1 . .
H H21B -0.1563 0.4440 0.0464 0.022 Uiso calc R 1 . .
C C22 -0.1437(5) 0.5730(4) 0.1238(3) 0.0154(9) Uani d . 1 . .
O O23 -0.2706(3) 0.6174(3) 0.1611(2) 0.0216(7) Uani d . 1 . .
H H23 -0.2766 0.7035 0.1746 0.032 Uiso d R 1 . .
O O24 -0.0637(3) 0.6367(3) 0.1045(2) 0.0153(7) Uani d . 1 . .
C C25 0.3786(4) 0.3580(4) 0.2885(3) 0.0108(8) Uani d . 1 . .
C C26 0.3683(4) 0.3818(4) 0.1940(3) 0.0119(9) Uani d . 1 . .
C C27 0.3203(5) 0.3018(4) 0.1542(3) 0.0123(9) Uani d . 1 . .
H H27 0.3128 0.3163 0.0894 0.015 Uiso calc R 1 . .
C C28 0.2833(4) 0.2004(4) 0.2092(3) 0.0109(8) Uani d . 1 . .
C C29 0.2958(4) 0.1776(4) 0.3048(3) 0.0119(9) Uani d . 1 . .
C C30 0.3432(4) 0.2578(4) 0.3435(3) 0.0128(9) Uani d . 1 . .
H H30 0.3514 0.2437 0.4082 0.015 Uiso calc R 1 . .
O O31 0.4243(3) 0.4408(3) 0.3298(2) 0.0135(6) Uani d . 1 . .
C C32 0.5502(5) 0.3727(4) 0.3742(3) 0.0171(10) Uani d . 1 . .
H H32A 0.6238 0.3288 0.3292 0.021 Uiso calc R 1 . .
H H32B 0.5342 0.3066 0.4248 0.021 Uiso calc R 1 . .
C C33 0.5958(4) 0.4669(4) 0.4125(3) 0.0120(9) Uani d . 1 . .
O O34 0.6873(3) 0.4222(3) 0.46879(19) 0.0135(6) Uani d . 1 . .
O O35 0.5383(3) 0.5860(3) 0.3862(2) 0.0152(7) Uani d . 1 . .
C C36 0.3982(5) 0.4968(4) 0.1346(3) 0.0127(9) Uani d . 1 . .
H H36A 0.4241 0.4799 0.0699 0.015 Uiso calc R 1 . .
H H36B 0.4770 0.5118 0.1573 0.015 Uiso calc R 1 . .
C C37 0.2685(4) 0.6150(4) 0.1391(3) 0.0116(9) Uani d . 1 . .
O O38 0.2174(3) 0.6453(3) 0.21916(19) 0.0123(6) Uani d . 1 . .
O O39 0.2113(3) 0.6777(3) 0.0681(2) 0.0173(7) Uani d . 1 . .
O O40 0.2319(3) 0.1198(3) 0.1767(2) 0.0142(6) Uani d . 1 . .
C C41 0.2226(5) 0.1351(4) 0.0796(3) 0.0113(9) Uani d . 1 . .
H H41A 0.3172 0.1151 0.0474 0.014 Uiso calc R 1 . .
H H41B 0.1689 0.2255 0.0572 0.014 Uiso calc R 1 . .
C C42 0.1514(5) 0.0458(4) 0.0583(3) 0.0123(9) Uani d . 1 . .
O O43 0.1411(3) -0.0471(3) 0.1173(2) 0.0130(6) Uani d . 1 . .
O O44 0.1086(3) 0.0722(3) -0.0210(2) 0.0159(7) Uani d . 1 . .
C C45 0.2572(5) 0.0688(4) 0.3650(3) 0.0138(9) Uani d . 1 . .
H H45A 0.1928 0.0456 0.3325 0.017 Uiso calc R 1 . .
H H45B 0.2057 0.1003 0.4225 0.017 Uiso calc R 1 . .
C C46 0.3772(5) -0.0517(4) 0.3911(3) 0.0136(9) Uani d . 1 . .
O O47 0.3563(3) -0.1534(3) 0.4255(2) 0.0167(7) Uani d . 1 . .
O O48 0.5010(3) -0.0408(3) 0.3770(2) 0.0223(8) Uani d . 1 . .
H H48 0.5610 -0.1134 0.3899 0.033 Uiso calc R 1 . .
O O49 0.3572(3) 0.8184(3) 0.2314(2) 0.0205(7) Uani d . 1 . .
H H49A 0.4088 0.8589 0.2195 0.031 Uiso d R 1 . .
H H49B 0.3004 0.8634 0.1957 0.031 Uiso d R 1 . .
O O50 0.6828(3) -0.2582(3) 0.4140(2) 0.0181(7) Uani d . 1 . .
H H50A 0.7559 -0.2754 0.3705 0.027 Uiso d R 1 . .
H H50B 0.6404 -0.3157 0.4098 0.027 Uiso d R 1 . .

loop_
_atom_site_aniso_label
_atom_site_aniso_U_11
_atom_site_aniso_U_22
_atom_site_aniso_U_33
_atom_site_aniso_U_12
_atom_site_aniso_U_13
_atom_site_aniso_U_23
La1 0.01107(13) 0.00782(13) 0.00833(13) -0.00415(10) -0.00370(9) 0.00016(9)
La2 0.01044(13) 0.00827(13) 0.00985(13) -0.00381(10) -0.00407(9) -0.00012(9)
C1 0.012(2) 0.008(2) 0.015(2) -0.0033(17) -0.0032(17) -0.0031(17)
C2 0.008(2) 0.013(2) 0.012(2) -0.0039(17) -0.0002(16) -0.0001(17)
C3 0.016(2) 0.011(2) 0.010(2) -0.0053(17) -0.0013(16) -0.0030(16)
C4 0.012(2) 0.011(2) 0.014(2) -0.0067(17) -0.0041(17) 0.0003(17)
C5 0.018(2) 0.017(2) 0.009(2) -0.0089(19) -0.0033(17) -0.0025(17)
C6 0.014(2) 0.014(2) 0.016(2) -0.0050(18) -0.0059(18) 0.0004(18)
O7 0.0139(16) 0.0096(15) 0.0176(15) -0.0048(12) -0.0065(12) -0.0031(12)
C8 0.012(2) 0.017(2) 0.025(2) -0.0048(19) -0.0073(18) -0.0044(19)
C9 0.016(2) 0.014(2) 0.016(2) -0.0050(19) -0.0050(18) 0.0020(17)
O10 0.0190(18) 0.0192(17) 0.037(2) -0.0097(15) -0.0117(15) -0.0002(15)
O11 0.0154(16) 0.0096(15) 0.0221(17) -0.0040(13) -0.0042(13) -0.0012(13)
C12 0.010(2) 0.013(2) 0.010(2) -0.0019(17) -0.0009(16) -0.0013(16)
C13 0.013(2) 0.012(2) 0.010(2) -0.0097(17) -0.0026(16) -0.0015(16)
O14 0.0123(15) 0.0115(15) 0.0124(15) -0.0031(12) -0.0029(12) -0.0014(12)
O15 0.0187(17) 0.0161(16) 0.0079(14) -0.0029(13) -0.0038(12) -0.0001(12)
O16 0.036(2) 0.0179(17) 0.0111(15) -0.0177(15) -0.0085(14) -0.0005(13)
C17 0.016(2) 0.013(2) 0.0078(19) -0.0075(18) -0.0043(16) -0.0008(16)
C18 0.013(2) 0.009(2) 0.011(2) -0.0040(17) 0.0003(16) -0.0047(16)
O19 0.0164(16) 0.0108(15) 0.0142(15) -0.0062(13) -0.0034(12) 0.0010(12)
O20 0.0200(17) 0.0151(16) 0.0112(15) -0.0121(13) -0.0051(12) 0.0017(12)
C21 0.029(3) 0.014(2) 0.015(2) -0.012(2) -0.0037(19) -0.0006(18)
C22 0.026(3) 0.014(2) 0.008(2) -0.008(2) -0.0041(18) 0.0003(17)
O23 0.0196(18) 0.0150(17) 0.0321(19) -0.0065(14) -0.0033(14) -0.0058(14)
O24 0.0239(18) 0.0120(15) 0.0140(15) -0.0108(14) -0.0018(13) -0.0022(12)
C25 0.010(2) 0.008(2) 0.016(2) -0.0011(16) -0.0031(16) -0.0058(16)
C26 0.008(2) 0.010(2) 0.018(2) -0.0027(17) -0.0010(16) -0.0031(17)
C27 0.017(2) 0.010(2) 0.010(2) -0.0025(18) -0.0053(17) 0.0004(16)
C28 0.012(2) 0.010(2) 0.013(2) -0.0040(17) -0.0036(16) -0.0052(16)
C29 0.009(2) 0.013(2) 0.014(2) -0.0034(17) -0.0019(16) -0.0032(17)
C30 0.013(2) 0.009(2) 0.016(2) -0.0033(17) -0.0017(17) -0.0005(17)
O31 0.0134(16) 0.0075(14) 0.0197(16) -0.0013(12) -0.0087(13) -0.0008(12)
C32 0.013(2) 0.011(2) 0.027(3) -0.0008(18) -0.0148(19) 0.0011(18)
C33 0.011(2) 0.015(2) 0.010(2) -0.0054(18) 0.0013(16) 0.0001(17)
O34 0.0150(16) 0.0181(16) 0.0097(14) -0.0080(13) -0.0068(12) 0.0021(12)
O35 0.0158(16) 0.0086(15) 0.0222(17) -0.0048(13) -0.0055(13) -0.0006(13)
C36 0.017(2) 0.010(2) 0.012(2) -0.0041(18) -0.0035(17) -0.0017(17)
C37 0.013(2) 0.011(2) 0.014(2) -0.0076(17) -0.0031(17) -0.0002(17)
O38 0.0119(15) 0.0150(15) 0.0094(14) -0.0026(13) -0.0024(11) -0.0029(12)
O39 0.0226(18) 0.0152(16) 0.0121(15) -0.0032(14) -0.0050(13) 0.0001(12)
O40 0.0201(17) 0.0162(16) 0.0108(15) -0.0102(13) -0.0039(12) -0.0024(12)
C41 0.019(2) 0.010(2) 0.0077(19) -0.0058(18) -0.0027(16) -0.0041(16)
C42 0.013(2) 0.012(2) 0.011(2) -0.0025(17) -0.0018(16) -0.0033(17)
O43 0.0169(17) 0.0125(15) 0.0120(15) -0.0083(13) -0.0039(12) 0.0018(12)
O44 0.0229(18) 0.0199(17) 0.0108(15) -0.0128(14) -0.0112(13) 0.0021(12)
C45 0.013(2) 0.015(2) 0.015(2) -0.0081(18) -0.0028(17) 0.0005(17)
C46 0.017(2) 0.019(2) 0.008(2) -0.0082(19) -0.0043(17) -0.0028(17)
O47 0.0217(18) 0.0111(15) 0.0187(16) -0.0077(13) -0.0055(13) 0.0018(13)
O48 0.0145(17) 0.0157(17) 0.035(2) -0.0055(14) -0.0076(15) 0.0056(15)
O49 0.0188(18) 0.0239(18) 0.0217(17) -0.0128(15) -0.0086(14) 0.0063(14)
O50 0.0180(17) 0.0197(17) 0.0200(17) -0.0109(14) -0.0016(13) -0.0023(13)

loop_
_atom_type_symbol
_atom_type_description
_atom_type_scat_dispersion_real
_atom_type_scat_dispersion_imag
_atom_type_scat_source
C C 0.0033 0.0016 'International Tables Vol C Tables 4.2.6.8 and 6.1.1.4'
H H 0.0000 0.0000 'International Tables Vol C Tables 4.2.6.8 and 6.1.1.4'
La La -0.2871 2.4523 'International Tables Vol C Tables 4.2.6.8 and 6.1.1.4'
O O 0.0106 0.0060 'International Tables Vol C Tables 4.2.6.8 and 6.1.1.4'

loop_
_geom_angle_atom_site_label_1
_geom_angle_atom_site_label_2
_geom_angle_atom_site_label_3
_geom_angle_site_symmetry_1
_geom_angle_site_symmetry_3
_geom_angle
_geom_angle_publ_flag
O44 La1 O14 2 . 135.79(10) ?
O44 La1 O19 2 1_545 141.58(10) ?
O14 La1 O19 . 1_545 71.92(9) ?
O44 La1 O24 2 1_545 79.43(10) ?
O14 La1 O24 . 1_545 144.30(9) ?
O19 La1 O24 1_545 1_545 74.51(9) ?
O44 La1 O43 2 . 80.64(9) ?
O14 La1 O43 . . 67.71(9) ?
O19 La1 O43 1_545 . 136.88(9) ?
O24 La1 O43 1_545 . 138.09(10) ?
O44 La1 O11 2 . 76.77(10) ?
O14 La1 O11 . . 107.74(10) ?
O19 La1 O11 1_545 . 67.95(10) ?
O24 La1 O11 1_545 . 69.52(10) ?
O43 La1 O11 . . 139.24(10) ?
O44 La1 O38 2 1_545 138.18(10) ?
O14 La1 O38 . 1_545 68.29(9) ?
O19 La1 O38 1_545 1_545 69.33(9) ?
O24 La1 O38 1_545 1_545 88.83(10) ?
O43 La1 O38 . 1_545 82.07(9) ?
O11 La1 O38 . 1_545 135.82(9) ?
O44 La1 O7 2 . 73.64(10) ?
O14 La1 O7 . . 72.08(9) ?
O19 La1 O7 1_545 . 99.75(9) ?
O24 La1 O7 1_545 . 126.11(10) ?
O43 La1 O7 . . 81.92(9) ?
O11 La1 O7 . . 59.40(9) ?
O38 La1 O7 1_545 . 140.34(9) ?
O44 La1 O39 2 1_545 88.88(10) ?
O14 La1 O39 . 1_545 109.37(10) ?
O19 La1 O39 1_545 1_545 107.55(9) ?
O24 La1 O39 1_545 1_545 69.84(10) ?
O43 La1 O39 . 1_545 73.28(10) ?
O11 La1 O39 . 1_545 138.69(10) ?
O38 La1 O39 1_545 1_545 49.61(9) ?
O7 La1 O39 . 1_545 151.74(9) ?
O44 La1 C37 2 1_545 113.46(11) ?
O14 La1 C37 . 1_545 90.17(10) ?
O19 La1 C37 1_545 1_545 87.34(10) ?
O24 La1 C37 1_545 1_545 76.40(11) ?
O43 La1 C37 . 1_545 78.40(10) ?
O11 La1 C37 . 1_545 141.95(10) ?
O38 La1 C37 1_545 1_545 25.19(10) ?
O7 La1 C37 . 1_545 157.43(10) ?
O39 La1 C37 1_545 1_545 24.58(10) ?
O44 La1 La2 2 1_545 156.54(7) ?
O14 La1 La2 . 1_545 35.68(7) ?
O19 La1 La2 1_545 1_545 61.87(7) ?
O24 La1 La2 1_545 1_545 115.04(7) ?
O43 La1 La2 . 1_545 76.43(6) ?
O11 La1 La2 . 1_545 124.71(7) ?
O38 La1 La2 1_545 1_545 33.11(6) ?
O7 La1 La2 . 1_545 107.56(6) ?
O39 La1 La2 1_545 1_545 79.91(7) ?
C37 La1 La2 1_545 1_545 57.04(8) ?
O20 La2 O34 . 2_666 76.24(9) ?
O20 La2 O38 . . 71.50(10) ?
O34 La2 O38 2_666 . 141.27(10) ?
O20 La2 O49 . . 137.22(10) ?
O34 La2 O49 2_666 . 146.47(10) ?
O38 La2 O49 . . 67.96(10) ?
O20 La2 O35 . . 126.11(10) ?
O34 La2 O35 2_666 . 71.63(10) ?
O38 La2 O35 . . 111.63(10) ?
O49 La2 O35 . . 82.29(10) ?
O20 La2 O47 . 1_565 142.81(10) ?
O34 La2 O47 2_666 1_565 81.02(10) ?
O38 La2 O47 . 1_565 137.55(10) ?
O49 La2 O47 . 1_565 70.81(10) ?
O35 La2 O47 . 1_565 71.66(10) ?
O20 La2 O15 . 1_565 75.10(10) ?
O34 La2 O15 2_666 1_565 80.20(10) ?
O38 La2 O15 . 1_565 110.77(9) ?
O49 La2 O15 . 1_565 107.08(10) ?
O35 La2 O15 . 1_565 136.93(10) ?
O47 La2 O15 1_565 1_565 72.29(10) ?
O20 La2 O14 . 1_565 82.71(10) ?
O34 La2 O14 2_666 1_565 128.90(9) ?
O38 La2 O14 . 1_565 67.51(9) ?
O49 La2 O14 . 1_565 69.82(10) ?
O35 La2 O14 . 1_565 150.35(9) ?
O47 La2 O14 1_565 1_565 89.32(9) ?
O15 La2 O14 1_565 1_565 49.32(9) ?
O20 La2 O31 . . 75.42(10) ?
O34 La2 O31 2_666 . 83.34(9) ?
O38 La2 O31 . . 68.37(9) ?
O49 La2 O31 . . 101.25(10) ?
O35 La2 O31 . . 59.05(9) ?
O47 La2 O31 1_565 . 130.70(10) ?
O15 La2 O31 1_565 . 148.87(9) ?
O14 La2 O31 1_565 . 134.99(9) ?
O20 La2 C13 . 1_565 78.47(11) ?
O34 La2 C13 2_666 1_565 104.32(10) ?
O38 La2 C13 . 1_565 89.80(10) ?
O49 La2 C13 . 1_565 88.20(11) ?
O35 La2 C13 . 1_565 150.82(10) ?
O47 La2 C13 1_565 1_565 79.17(10) ?
O15 La2 C13 1_565 1_565 24.29(10) ?
O14 La2 C13 1_565 1_565 25.05(10) ?
O31 La2 C13 . 1_565 150.13(10) ?
O20 La2 La1 . 1_565 70.20(7) ?
O34 La2 La1 2_666 1_565 143.56(7) ?
O38 La2 La1 . 1_565 34.15(7) ?
O49 La2 La1 . 1_565 68.74(7) ?
O35 La2 La1 . 1_565 141.37(7) ?
O47 La2 La1 1_565 1_565 118.64(7) ?
O15 La2 La1 1_565 1_565 77.87(6) ?
O14 La2 La1 1_565 1_565 33.86(6) ?
O31 La2 La1 . 1_565 101.19(6) ?
C13 La2 La1 1_565 1_565 55.73(8) ?
C6 C1 C2 . . 121.9(4) ?
C6 C1 O7 . . 119.9(4) ?
C2 C1 O7 . . 118.2(4) ?
C1 C2 C3 . . 117.8(4) ?
C1 C2 C12 . . 121.5(4) ?
C3 C2 C12 . . 120.7(4) ?
C4 C3 C2 . . 120.8(4) ?
C4 C3 H3 . . 119.6 ?
C2 C3 H3 . . 119.6 ?
O16 C4 C3 . . 124.6(4) ?
O16 C4 C5 . . 114.3(4) ?
C3 C4 C5 . . 121.1(4) ?
C6 C5 C4 . . 118.5(4) ?
C6 C5 C21 . . 120.6(4) ?
C4 C5 C21 . . 120.6(4) ?
C5 C6 C1 . . 119.9(4) ?
C5 C6 H6 . . 120.0 ?
C1 C6 H6 . . 120.0 ?
C1 O7 C8 . . 114.7(3) ?
C1 O7 La1 . . 124.7(2) ?
C8 O7 La1 . . 117.6(2) ?
O7 C8 C9 . . 108.9(4) ?
O7 C8 H8A . . 109.9 ?
C9 C8 H8A . . 109.9 ?
O7 C8 H8B . . 109.9 ?
C9 C8 H8B . . 109.9 ?
H8A C8 H8B . . 108.3 ?
O10 C9 O11 . . 125.4(4) ?
O10 C9 C8 . . 118.1(4) ?
O11 C9 C8 . . 116.5(4) ?
C9 O11 La1 . . 121.3(3) ?
C2 C12 C13 . . 113.1(3) ?
C2 C12 H12A . . 109.0 ?
C13 C12 H12A . . 109.0 ?
C2 C12 H12B . . 109.0 ?
C13 C12 H12B . . 109.0 ?
H12A C12 H12B . . 107.8 ?
O15 C13 O14 . . 120.3(4) ?
O15 C13 C12 . . 120.9(4) ?
O14 C13 C12 . . 118.9(4) ?
O15 C13 La2 . 1_545 59.8(2) ?
O14 C13 La2 . 1_545 60.5(2) ?
C12 C13 La2 . 1_545 177.1(3) ?
C13 O14 La1 . . 136.3(3) ?
C13 O14 La2 . 1_545 94.4(2) ?
La1 O14 La2 . 1_545 110.46(11) ?
C13 O15 La2 . 1_545 95.9(3) ?
C4 O16 C17 . . 119.1(3) ?
O16 C17 C18 . . 106.4(3) ?
O16 C17 H17A . . 110.4 ?
C18 C17 H17A . . 110.4 ?
O16 C17 H17B . . 110.4 ?
C18 C17 H17B . . 110.4 ?
H17A C17 H17B . . 108.6 ?
O20 C18 O19 . . 126.0(4) ?
O20 C18 C17 . . 116.0(4) ?
O19 C18 C17 . . 117.9(4) ?
C18 O19 La1 . 1_565 135.2(3) ?
C18 O20 La2 . . 129.8(3) ?
C22 C21 C5 . . 115.9(4) ?
C22 C21 H21A . . 108.3 ?
C5 C21 H21A . . 108.3 ?
C22 C21 H21B . . 108.3 ?
C5 C21 H21B . . 108.3 ?
H21A C21 H21B . . 107.4 ?
O24 C22 O23 . . 123.6(4) ?
O24 C22 C21 . . 120.3(4) ?
O23 C22 C21 . . 115.9(4) ?
C22 O23 H23 . . 103.4 ?
C22 O24 La1 . 1_565 138.8(3) ?
C30 C25 C26 . . 121.7(4) ?
C30 C25 O31 . . 119.5(4) ?
C26 C25 O31 . . 118.7(4) ?
C25 C26 C27 . . 118.4(4) ?
C25 C26 C36 . . 121.7(4) ?
C27 C26 C36 . . 119.8(4) ?
C26 C27 C28 . . 120.5(4) ?
C26 C27 H27 . . 119.8 ?
C28 C27 H27 . . 119.8 ?
O40 C28 C27 . . 124.5(4) ?
O40 C28 C29 . . 115.5(4) ?
C27 C28 C29 . . 120.0(4) ?
C30 C29 C28 . . 119.0(4) ?
C30 C29 C45 . . 120.1(4) ?
C28 C29 C45 . . 120.8(4) ?
C25 C30 C29 . . 120.4(4) ?
C25 C30 H30 . . 119.8 ?
C29 C30 H30 . . 119.8 ?
C25 O31 C32 . . 112.0(3) ?
C25 O31 La2 . . 128.3(2) ?
C32 O31 La2 . . 117.8(2) ?
O31 C32 C33 . . 109.1(3) ?
O31 C32 H32A . . 109.9 ?
C33 C32 H32A . . 109.9 ?
O31 C32 H32B . . 109.9 ?
C33 C32 H32B . . 109.9 ?
H32A C32 H32B . . 108.3 ?
O34 C33 O35 . . 124.3(4) ?
O34 C33 C32 . . 117.7(4) ?
O35 C33 C32 . . 118.0(4) ?
C33 O34 La2 . 2_666 141.5(3) ?
C33 O35 La2 . . 121.7(3) ?
C26 C36 C37 . . 109.0(3) ?
C26 C36 H36A . . 109.9 ?
C37 C36 H36A . . 109.9 ?
C26 C36 H36B . . 109.9 ?
C37 C36 H36B . . 109.9 ?
H36A C36 H36B . . 108.3 ?
O39 C37 O38 . . 121.0(4) ?
O39 C37 C36 . . 121.6(4) ?
O38 C37 C36 . . 117.4(4) ?
O39 C37 La1 . 1_565 62.6(2) ?
O38 C37 La1 . 1_565 59.0(2) ?
C36 C37 La1 . 1_565 169.4(3) ?
C37 O38 La2 . . 143.6(3) ?
C37 O38 La1 . 1_565 95.8(2) ?
La2 O38 La1 . 1_565 112.73(11) ?
C37 O39 La1 . 1_565 92.8(3) ?
C28 O40 C41 . . 117.9(3) ?
O40 C41 C42 . . 109.9(3) ?
O40 C41 H41A . . 109.7 ?
C42 C41 H41A . . 109.7 ?
O40 C41 H41B . . 109.7 ?
C42 C41 H41B . . 109.7 ?
H41A C41 H41B . . 108.2 ?
O43 C42 O44 . . 125.0(4) ?
O43 C42 C41 . . 120.1(4) ?
O44 C42 C41 . . 114.8(4) ?
C42 O43 La1 . . 140.3(3) ?
C42 O44 La1 . 2 162.9(3) ?
C29 C45 C46 . . 115.8(4) ?
C29 C45 H45A . . 108.3 ?
C46 C45 H45A . . 108.3 ?
C29 C45 H45B . . 108.3 ?
C46 C45 H45B . . 108.3 ?
H45A C45 H45B . . 107.4 ?
O47 C46 O48 . . 122.9(4) ?
O47 C46 C45 . . 120.7(4) ?
O48 C46 C45 . . 116.4(4) ?
C46 O47 La2 . 1_545 135.8(3) ?
C46 O48 H48 . . 109.5 ?
La2 O49 H49A . . 138.5 ?
La2 O49 H49B . . 118.2 ?
H49A O49 H49B . . 96.4 ?
H50A O50 H50B . . 103.4 ?

loop_
_geom_bond_atom_site_label_1
_geom_bond_atom_site_label_2
_geom_bond_site_symmetry_2
_geom_bond_distance
_geom_bond_publ_flag
La1 O44 2 2.417(3) yes
La1 O14 . 2.519(3) yes
La1 O19 1_545 2.525(3) yes
La1 O24 1_545 2.525(3) yes
La1 O43 . 2.536(3) yes
La1 O11 . 2.540(3) yes
La1 O38 1_545 2.579(3) yes
La1 O7 . 2.619(3) yes
La1 O39 1_545 2.661(3) yes
La1 C37 1_545 2.993(4) ?
La1 La2 1_545 4.2365(3) yes
La2 O20 . 2.450(3) yes
La2 O34 2_666 2.486(3) yes
La2 O38 . 2.509(3) yes
La2 O49 . 2.524(3) yes
La2 O35 . 2.543(3) yes
La2 O47 1_565 2.546(3) yes
La2 O15 1_565 2.625(3) yes
La2 O14 1_565 2.638(3) yes
La2 O31 . 2.718(3) yes
La2 C13 1_565 3.021(4) ?
La2 La1 1_565 4.2365(3) ?
C1 C6 . 1.390(6) ?
C1 C2 . 1.390(6) ?
C1 O7 . 1.401(5) ?
C2 C3 . 1.397(6) ?
C2 C12 . 1.513(6) ?
C3 C4 . 1.377(6) ?
C3 H3 . 0.9500 ?
C4 O16 . 1.372(5) ?
C4 C5 . 1.399(6) ?
C5 C6 . 1.389(6) ?
C5 C21 . 1.513(6) ?
C6 H6 . 0.9500 ?
O7 C8 . 1.446(5) ?
C8 C9 . 1.506(6) ?
C8 H8A . 0.9900 ?
C8 H8B . 0.9900 ?
C9 O10 . 1.228(5) ?
C9 O11 . 1.282(5) ?
C12 C13 . 1.516(6) ?
C12 H12A . 0.9900 ?
C12 H12B . 0.9900 ?
C13 O15 . 1.249(5) ?
C13 O14 . 1.283(5) ?
C13 La2 1_545 3.021(4) ?
O14 La2 1_545 2.638(3) ?
O15 La2 1_545 2.625(3) ?
O16 C17 . 1.429(5) ?
C17 C18 . 1.522(6) ?
C17 H17A . 0.9900 ?
C17 H17B . 0.9900 ?
C18 O20 . 1.257(5) ?
C18 O19 . 1.264(5) ?
O19 La1 1_565 2.525(3) ?
C21 C22 . 1.499(6) ?
C21 H21A . 0.9900 ?
C21 H21B . 0.9900 ?
C22 O24 . 1.234(5) ?
C22 O23 . 1.305(6) ?
O23 H23 . 0.9967 ?
O24 La1 1_565 2.525(3) ?
C25 C30 . 1.383(6) ?
C25 C26 . 1.384(6) ?
C25 O31 . 1.422(5) ?
C26 C27 . 1.399(6) ?
C26 C36 . 1.516(6) ?
C27 C28 . 1.401(6) ?
C27 H27 . 0.9500 ?
C28 O40 . 1.366(5) ?
C28 C29 . 1.403(6) ?
C29 C30 . 1.388(6) ?
C29 C45 . 1.506(6) ?
C30 H30 . 0.9500 ?
O31 C32 . 1.432(5) ?
C32 C33 . 1.507(6) ?
C32 H32A . 0.9900 ?
C32 H32B . 0.9900 ?
C33 O34 . 1.249(5) ?
C33 O35 . 1.267(5) ?
O34 La2 2_666 2.486(3) ?
C36 C37 . 1.522(6) ?
C36 H36A . 0.9900 ?
C36 H36B . 0.9900 ?
C37 O39 . 1.246(5) ?
C37 O38 . 1.281(5) ?
C37 La1 1_565 2.993(4) ?
O38 La1 1_565 2.579(3) ?
O39 La1 1_565 2.661(3) ?
O40 C41 . 1.424(5) ?
C41 C42 . 1.517(6) ?
C41 H41A . 0.9900 ?
C41 H41B . 0.9900 ?
C42 O43 . 1.253(5) ?
C42 O44 . 1.256(5) ?
O44 La1 2 2.417(3) ?
C45 C46 . 1.510(6) ?
C45 H45A . 0.9900 ?
C45 H45B . 0.9900 ?
C46 O47 . 1.233(5) ?
C46 O48 . 1.302(5) ?
O47 La2 1_545 2.546(3) ?
O48 H48 . 0.8400 ?
O49 H49A . 0.7901 ?
O49 H49B . 0.8098 ?
O50 H50A . 0.9083 ?
O50 H50B . 0.9045 ?

loop_
_geom_hbond_atom_site_label_D
_geom_hbond_atom_site_label_H
_geom_hbond_atom_site_label_A
_geom_hbond_site_symmetry_A
_geom_hbond_distance_DH
_geom_hbond_distance_HA
_geom_hbond_distance_DA
_geom_hbond_angle_DHA
O23 H23 O11 1_565 1.00 1.60 2.593(4) 174
O48 H48 O50 . 0.84 1.68 2.522(5) 179
O49 H49A O10 1_665 0.79 1.96 2.710(5) 158
O49 H49B O43 1_565 0.81 2.00 2.797(4) 170
O50 H50A O19 1_645 0.91 1.95 2.839(4) 164
O50 H50B O35 1_545 0.90 1.86 2.753(4) 171
